data_7109061
loop_
_publ_author_name
'Piotr P. Cholewa'
'Christine M. Beavers'
'Simon J. Teat'
'Scott J. Dalgarno'

_publ_section_title
;
 Directed assembly via selectively positioned host functionality
;
_journal_name_full Chem.Commun.
_journal_page_first 3203
_journal_paper_doi 10.1039/c3cc40564h
_journal_volume 49
_journal_year 2013
_chemical_formula_sum 'C56 H62 Cd N4 O11'
_chemical_formula_weight 1079.50
_chemical_name_common PCH163
_chemical_name_systematic
;
?
;
_space_group_IT_number 2
_symmetry_cell_setting triclinic
_symmetry_space_group_name_Hall '-P 1'
_symmetry_space_group_name_H-M 'P -1'
_atom_sites_solution_hydrogens geom
_atom_sites_solution_primary direct
_atom_sites_solution_secondary difmap
_audit_creation_method SHELXL-97
_cell_angle_alpha 110.695(2)
_cell_angle_beta 90.387(2)
_cell_angle_gamma 106.035(2)
_cell_formula_units_Z 2
_cell_length_a 10.9671(5)
_cell_length_b 14.2215(6)
_cell_length_c 18.5034(8)
_cell_measurement_reflns_used 9970
_cell_measurement_temperature 100(2)
_cell_measurement_theta_max 35.64
_cell_measurement_theta_min 2.45
_cell_volume 2577.2(2)
_computing_cell_refinement 'Bruker SAITN'
_computing_data_collection 'Bruker APEX 2'
_computing_data_reduction 'Bruker SAITN'
_computing_molecular_graphics 'X-Seed (Barbour, 2001)'
_computing_publication_material 'local program'
_computing_structure_refinement 'SHELXL-97 (Sheldrick, 2008)'
_computing_structure_solution 'SHELXS-97 (Sheldrick, 2008)'
_diffrn_ambient_temperature 100(2)
_diffrn_measured_fraction_theta_full 0.979
_diffrn_measured_fraction_theta_max 0.979
_diffrn_measurement_device_type 'Bruker APEX II CCD Diffractometer'
_diffrn_measurement_method '\w rotation with narrow frames'
_diffrn_radiation_monochromator 'Silicon 111'
_diffrn_radiation_source 'Advanced Light Source station 11.3.1'
_diffrn_radiation_type Synchrotron
_diffrn_radiation_wavelength 0.77490
_diffrn_reflns_av_R_equivalents 0.0376
_diffrn_reflns_av_sigmaI/netI 0.0514
_diffrn_reflns_limit_h_max 16
_diffrn_reflns_limit_h_min -16
_diffrn_reflns_limit_k_max 21
_diffrn_reflns_limit_k_min -21
_diffrn_reflns_limit_l_max 28
_diffrn_reflns_limit_l_min -28
_diffrn_reflns_number 44494
_diffrn_reflns_theta_full 36.06
_diffrn_reflns_theta_max 36.06
_diffrn_reflns_theta_min 2.31
_exptl_absorpt_coefficient_mu 0.489
_exptl_absorpt_correction_T_max 0.9951
_exptl_absorpt_correction_T_min 0.9903
_exptl_absorpt_correction_type multi-scan
_exptl_absorpt_process_details 'SADABS 2004/1 Bruker AXS Madison WI USA'
_exptl_crystal_colour Colourless
_exptl_crystal_density_diffrn 1.391
_exptl_crystal_density_method 'not measured'
_exptl_crystal_description Block
_exptl_crystal_F_000 1124
_exptl_crystal_size_max 0.02
_exptl_crystal_size_mid 0.02
_exptl_crystal_size_min 0.01
_platon_squeeze_details
;
Despite the ability to model most of the disorder one DMF molecule could
not be modelled aprpopriately. Given this the routine SQUEEZE was applied
to the data. This had the effect of markedly improving the agreement
indices. SQUEEZE suggested an electron count a little greater than that
of DMF, suggesting validity of the model.
;
_refine_diff_density_max 2.075
_refine_diff_density_min -3.529
_refine_diff_density_rms 0.111
_refine_ls_extinction_method none
_refine_ls_goodness_of_fit_ref 1.275
_refine_ls_hydrogen_treatment constr
_refine_ls_matrix_type full
_refine_ls_number_parameters 594
_refine_ls_number_reflns 18545
_refine_ls_number_restraints 8
_refine_ls_restrained_S_all 1.277
_refine_ls_R_factor_all 0.0899
_refine_ls_R_factor_gt 0.0655
_refine_ls_shift/su_max 0.002
_refine_ls_shift/su_mean 0.000
_refine_ls_structure_factor_coef Fsqd
_refine_ls_weighting_details 'calc w=1/[\s^2^(Fo^2^)+(0.1000P)^2^+0.0000P] where P=(Fo^2^+2Fc^2^)/3'
_refine_ls_weighting_scheme calc
_refine_ls_wR_factor_gt 0.1850
_refine_ls_wR_factor_ref 0.1980
_reflns_number_gt 13353
_reflns_number_total 18545
_reflns_threshold_expression >2sigma(I)
_cod_data_source_file c3cc40564h.txt
_cod_data_source_block PCH163
_cod_original_sg_symbol_H-M P-1
_cod_database_code 7109061

loop_
_symmetry_equiv_pos_as_xyz
'x, y, z'
'-x, -y, -z'

loop_
_atom_site_label
_atom_site_type_symbol
_atom_site_fract_x
_atom_site_fract_y
_atom_site_fract_z
_atom_site_U_iso_or_equiv
_atom_site_adp_type
_atom_site_occupancy
_atom_site_symmetry_multiplicity
_atom_site_calc_flag
_atom_site_refinement_flags
_atom_site_disorder_assembly
_atom_site_disorder_group
Cd1 Cd 0.869900(19) 0.707428(18) 0.565488(12) 0.03577(8) Uani 1 1 d . . .
O1 O 1.56232(18) 1.10171(18) 0.82415(13) 0.0370(5) Uani 1 1 d . . .
H1 H 1.6252 1.0832 0.8052 0.044 Uiso 1 1 calc R . .
O2 O 1.78342(17) 1.11288(18) 0.76392(12) 0.0345(4) Uani 1 1 d . . .
O3 O 1.77236(18) 1.32784(17) 0.83155(12) 0.0322(4) Uani 1 1 d . . .
H3 H 1.7282 1.3464 0.8679 0.039 Uiso 1 1 calc R . .
O4 O 1.58331(17) 1.32336(15) 0.92548(11) 0.0285(4) Uani 1 1 d . . .
O5 O 0.99665(18) 0.86213(19) 0.66544(14) 0.0389(5) Uani 1 1 d . A .
O6 O 1.09647(19) 0.77483(16) 0.57478(13) 0.0341(4) Uani 1 1 d . A .
O7 O 1.8961(4) 1.5602(3) 0.5930(2) 0.0858(13) Uani 1 1 d . . .
O8 O 1.7889(4) 1.6549(3) 0.6678(2) 0.0817(12) Uani 1 1 d . . .
O9 O 0.8428(7) 0.5962(5) 0.4373(4) 0.0592(5) Uani 0.50 1 d PD A 2
O10 O 0.8773(7) 0.5770(6) 0.4438(4) 0.0592(5) Uani 0.50 1 d P A 1
O11 O 0.6969(7) 0.4672(6) 0.3122(4) 0.0592(5) Uani 0.50 1 d PD B 1
N1 N 0.8408(2) 0.8027(2) 0.48799(14) 0.0314(5) Uani 1 1 d . A .
N2 N 0.6486(2) 0.6848(2) 0.53863(17) 0.0427(6) Uani 1 1 d . A .
N3 N 0.8032(7) 0.4399(6) 0.3393(4) 0.0592(5) Uani 0.50 1 d PD A 2
N4 N 0.7088(7) 0.3089(6) 0.2392(4) 0.0592(5) Uani 0.50 1 d PD B 1
C1 C 1.3412(2) 1.0583(2) 0.80180(16) 0.0281(5) Uani 1 1 d . . .
C2 C 1.2260(2) 0.9937(2) 0.75721(16) 0.0278(5) Uani 1 1 d . A .
H2 H 1.1482 1.0047 0.7752 0.033 Uiso 1 1 calc R . .
C3 C 1.2227(2) 0.9134(2) 0.68688(16) 0.0266(5) Uani 1 1 d . . .
C4 C 1.3363(2) 0.8956(2) 0.66186(17) 0.0294(5) Uani 1 1 d . A .
H4 H 1.3340 0.8409 0.6136 0.035 Uiso 1 1 calc R . .
C5 C 1.4538(2) 0.9566(2) 0.70628(17) 0.0306(5) Uani 1 1 d . . .
C6 C 1.4544(2) 1.0391(2) 0.77621(16) 0.0300(5) Uani 1 1 d . A .
C7 C 1.5762(3) 0.9335(3) 0.6786(2) 0.0388(7) Uani 1 1 d . A .
H7A H 1.6299 0.9367 0.7231 0.047 Uiso 1 1 calc R . .
H7B H 1.5546 0.8611 0.6393 0.047 Uiso 1 1 calc R . .
C8 C 1.6522(2) 1.0094(3) 0.64354(17) 0.0351(6) Uani 1 1 d . . .
C9 C 1.6216(3) 0.9940(3) 0.56616(19) 0.0399(7) Uani 1 1 d . A .
H9 H 1.5555 0.9334 0.5347 0.048 Uiso 1 1 calc R . .
C10 C 1.6859(3) 1.0653(3) 0.53459(18) 0.0398(7) Uani 1 1 d . . .
H10 H 1.6665 1.0520 0.4811 0.048 Uiso 1 1 calc R A .
C11 C 1.7781(3) 1.1561(3) 0.58033(17) 0.0385(7) Uani 1 1 d . A .
H11 H 1.8187 1.2068 0.5588 0.046 Uiso 1 1 calc R . .
C12 C 1.8127(2) 1.1744(3) 0.65831(17) 0.0365(6) Uani 1 1 d . . .
C13 C 1.7512(2) 1.0991(3) 0.68730(16) 0.0343(6) Uani 1 1 d . A .
C14 C 1.9105(2) 1.2771(3) 0.70786(18) 0.0415(7) Uani 1 1 d . A .
H14A H 1.9388 1.2717 0.7568 0.050 Uiso 1 1 calc R . .
H14B H 1.9860 1.2900 0.6797 0.050 Uiso 1 1 calc R . .
C15 C 1.8562(2) 1.3683(3) 0.72681(17) 0.0375(6) Uani 1 1 d . . .
C16 C 1.8724(3) 1.4320(3) 0.68222(19) 0.0493(9) Uani 1 1 d . A .
H16 H 1.9221 1.4191 0.6399 0.059 Uiso 1 1 calc R . .
C17 C 1.8174(3) 1.5135(3) 0.6984(2) 0.0494(9) Uani 1 1 d . . .
C18 C 1.7462(3) 1.5309(3) 0.7593(2) 0.0439(7) Uani 1 1 d . A .
H18 H 1.7079 1.5860 0.7702 0.053 Uiso 1 1 calc R . .
C19 C 1.7273(3) 1.4708(2) 0.80600(18) 0.0352(6) Uani 1 1 d . . .
C20 C 1.7827(2) 1.3899(2) 0.78900(16) 0.0323(5) Uani 1 1 d . A .
C21 C 1.6469(3) 1.4935(2) 0.87159(19) 0.0366(6) Uani 1 1 d . A .
H21A H 1.6370 1.5643 0.8834 0.044 Uiso 1 1 calc R . .
H21B H 1.6913 1.4941 0.9186 0.044 Uiso 1 1 calc R . .
C22 C 1.5160(3) 1.4133(2) 0.85307(17) 0.0325(5) Uani 1 1 d . . .
C23 C 1.4210(3) 1.4210(3) 0.80699(19) 0.0374(6) Uani 1 1 d . A .
H23 H 1.4383 1.4771 0.7883 0.045 Uiso 1 1 calc R . .
C24 C 1.3014(3) 1.3472(3) 0.7883(2) 0.0386(6) Uani 1 1 d . . .
H24 H 1.2357 1.3544 0.7588 0.046 Uiso 1 1 calc R A .
C25 C 1.2778(2) 1.2632(2) 0.81242(18) 0.0348(6) Uani 1 1 d . A .
H25 H 1.1958 1.2125 0.7985 0.042 Uiso 1 1 calc R . .
C26 C 1.3714(2) 1.2507(2) 0.85686(16) 0.0305(5) Uani 1 1 d . . .
C27 C 1.4884(2) 1.3295(2) 0.87870(15) 0.0289(5) Uani 1 1 d . A .
C28 C 1.3462(2) 1.1518(2) 0.87515(17) 0.0329(5) Uani 1 1 d . A .
H28A H 1.2640 1.1393 0.8973 0.039 Uiso 1 1 calc R . .
H28B H 1.4147 1.1608 0.9142 0.039 Uiso 1 1 calc R . .
C29 C 1.0972(2) 0.8460(2) 0.63876(17) 0.0298(5) Uani 1 1 d . A .
C30 C 1.8362(5) 1.5810(4) 0.6498(2) 0.0709(16) Uani 1 1 d . . .
C31 C 1.8857(3) 1.0721(3) 0.7752(2) 0.0434(7) Uani 1 1 d . . .
H31A H 1.9672 1.1136 0.7644 0.052 Uiso 1 1 calc R . .
H31B H 1.8675 0.9978 0.7397 0.052 Uiso 1 1 calc R . .
C32 C 1.8946(5) 1.0805(4) 0.8581(2) 0.0647(12) Uani 1 1 d . . .
H32A H 1.8212 1.0251 0.8631 0.078 Uiso 1 1 calc R . .
H32B H 1.9730 1.0636 0.8688 0.078 Uiso 1 1 calc R . .
C33 C 1.8972(5) 1.1814(5) 0.9200(3) 0.0737(14) Uani 1 1 d . . .
H33A H 1.8215 1.2019 0.9098 0.088 Uiso 1 1 calc R . .
H33B H 1.8937 1.1729 0.9709 0.088 Uiso 1 1 calc R . .
C34 C 2.0106(6) 1.2616(6) 0.9225(4) 0.0874(18) Uani 1 1 d . . .
H34A H 2.0853 1.2424 0.9348 0.131 Uiso 1 1 calc R . .
H34B H 2.0100 1.3285 0.9626 0.131 Uiso 1 1 calc R . .
H34C H 2.0145 1.2690 0.8718 0.131 Uiso 1 1 calc R . .
C35 C 1.5719(3) 1.3679(3) 1.00733(16) 0.0367(6) Uani 1 1 d . . .
H35A H 1.4929 1.3254 1.0197 0.044 Uiso 1 1 calc R . .
H35B H 1.5669 1.4406 1.0211 0.044 Uiso 1 1 calc R . .
C36 C 1.6858(3) 1.3692(3) 1.05307(18) 0.0394(6) Uani 1 1 d . . .
H36A H 1.6960 1.2977 1.0337 0.047 Uiso 1 1 calc R . .
H36B H 1.6698 1.3866 1.1082 0.047 Uiso 1 1 calc R . .
C37 C 1.8083(3) 1.4463(3) 1.0489(2) 0.0500(9) Uani 1 1 d . . .
H37A H 1.7946 1.5160 1.0609 0.060 Uiso 1 1 calc R . .
H37B H 1.8314 1.4229 0.9952 0.060 Uiso 1 1 calc R . .
C38 C 1.9184(4) 1.4578(6) 1.1046(3) 0.0840(18) Uani 1 1 d . . .
H38A H 1.8988 1.4859 1.1582 0.126 Uiso 1 1 calc R . .
H38B H 1.9964 1.5062 1.0976 0.126 Uiso 1 1 calc R . .
H38C H 1.9311 1.3889 1.0940 0.126 Uiso 1 1 calc R . .
C39 C 0.9351(3) 0.8620(2) 0.46537(19) 0.0368(6) Uani 1 1 d . . .
H39 H 1.0198 0.8773 0.4877 0.044 Uiso 1 1 calc R A .
C40 C 0.9154(4) 0.9037(3) 0.4096(2) 0.0467(8) Uani 1 1 d . A .
H40 H 0.9856 0.9470 0.3950 0.056 Uiso 1 1 calc R . .
C41 C 0.7968(5) 0.8819(3) 0.3772(2) 0.0496(9) Uani 1 1 d . . .
H41 H 0.7822 0.9093 0.3391 0.059 Uiso 1 1 calc R A .
C42 C 0.6933(4) 0.8180(3) 0.39968(18) 0.0417(7) Uani 1 1 d . A .
C43 C 0.7203(3) 0.7805(2) 0.45601(16) 0.0331(5) Uani 1 1 d . . .
C44 C 0.5614(5) 0.7901(4) 0.3679(2) 0.0611(13) Uani 1 1 d . . .
H44 H 0.5421 0.8144 0.3288 0.073 Uiso 1 1 calc R A .
C45 C 0.4679(4) 0.7321(4) 0.3919(2) 0.0625(13) Uani 1 1 d . A .
H45 H 0.3829 0.7135 0.3686 0.075 Uiso 1 1 calc R . .
C46 C 0.4918(3) 0.6965(3) 0.4523(2) 0.0548(10) Uani 1 1 d . . .
C47 C 0.6187(3) 0.7183(3) 0.48329(18) 0.0398(7) Uani 1 1 d . A .
C48 C 0.3955(3) 0.6390(4) 0.4824(3) 0.0709(15) Uani 1 1 d . A .
H48 H 0.3087 0.6212 0.4624 0.085 Uiso 1 1 calc R . .
C49 C 0.4254(4) 0.6089(4) 0.5393(3) 0.0797(17) Uani 1 1 d . . .
H49 H 0.3597 0.5725 0.5615 0.096 Uiso 1 1 calc R A .
C50 C 0.5547(4) 0.6312(4) 0.5665(3) 0.0623(12) Uani 1 1 d . A .
H50 H 0.5749 0.6072 0.6056 0.075 Uiso 1 1 calc R . .
C51 C 0.8581(9) 0.5089(7) 0.4105(5) 0.0592(5) Uani 0.50 1 d PD A 2
H51 H 0.9100 0.4894 0.4406 0.071 Uiso 0.50 1 calc PR A 2
C52 C 0.7319(10) 0.4687(9) 0.2916(6) 0.0592(5) Uani 0.50 1 d PD A 2
H52A H 0.6994 0.4093 0.2422 0.089 Uiso 0.50 1 calc PR A 2
H52B H 0.7867 0.5291 0.2816 0.089 Uiso 0.50 1 calc PR A 2
H52C H 0.6601 0.4878 0.3178 0.089 Uiso 0.50 1 calc PR A 2
C53 C 0.8226(10) 0.3377(8) 0.3091(6) 0.0592(5) Uani 0.50 1 d PD A 2
H53A H 0.7760 0.2981 0.2569 0.089 Uiso 0.50 1 calc PR A 2
H53B H 0.7910 0.2996 0.3434 0.089 Uiso 0.50 1 calc PR A 2
H53C H 0.9139 0.3458 0.3064 0.089 Uiso 0.50 1 calc PR A 2
C54 C 0.6460(9) 0.3807(7) 0.2689(5) 0.0592(5) Uani 0.50 1 d PD B 1
H54 H 0.5567 0.3606 0.2542 0.071 Uiso 0.50 1 calc PR B 1
C55 C 0.8411(9) 0.3391(8) 0.2836(6) 0.0592(5) Uani 0.50 1 d PD B 1
H55A H 0.8814 0.2837 0.2598 0.089 Uiso 0.50 1 calc PR B 1
H55B H 0.8321 0.3475 0.3380 0.089 Uiso 0.50 1 calc PR B 1
H55C H 0.8944 0.4056 0.2813 0.089 Uiso 0.50 1 calc PR B 1
C56 C 0.6625(9) 0.2105(7) 0.1830(5) 0.0592(5) Uani 0.50 1 d PD B 1
H56A H 0.7297 0.1758 0.1739 0.089 Uiso 0.50 1 calc PR B 1
H56B H 0.6346 0.2163 0.1347 0.089 Uiso 0.50 1 calc PR B 1
H56C H 0.5898 0.1689 0.2002 0.089 Uiso 0.50 1 calc PR B 1
O12 O 0.6264(6) 0.1316(5) 0.1173(4) 0.0592(5) Uani 0.50 1 d P C 2

loop_
_atom_site_aniso_label
_atom_site_aniso_U_11
_atom_site_aniso_U_22
_atom_site_aniso_U_33
_atom_site_aniso_U_23
_atom_site_aniso_U_13
_atom_site_aniso_U_12
Cd1 0.03051(10) 0.03872(12) 0.02937(11) 0.01659(9) -0.00557(7) -0.00819(7)
O1 0.0203(8) 0.0407(11) 0.0334(10) -0.0009(9) 0.0017(7) 0.0027(7)
O2 0.0208(8) 0.0501(12) 0.0250(9) 0.0049(9) -0.0010(6) 0.0103(8)
O3 0.0295(9) 0.0416(11) 0.0251(9) 0.0143(8) 0.0059(7) 0.0072(8)
O4 0.0248(8) 0.0314(9) 0.0210(8) 0.0036(7) 0.0030(6) 0.0036(7)
O5 0.0239(8) 0.0437(12) 0.0392(12) 0.0113(10) -0.0025(8) 0.0000(8)
O6 0.0298(9) 0.0301(9) 0.0342(10) 0.0094(8) -0.0060(7) -0.0002(7)
O7 0.102(3) 0.075(2) 0.0527(19) 0.0376(17) 0.0012(18) -0.0341(19)
O8 0.094(3) 0.072(2) 0.071(2) 0.052(2) -0.0209(19) -0.0209(19)
O9 0.0663(14) 0.0565(11) 0.0521(13) 0.0223(10) -0.0009(10) 0.0115(10)
O10 0.0663(14) 0.0565(11) 0.0521(13) 0.0223(10) -0.0009(10) 0.0115(10)
O11 0.0663(14) 0.0565(11) 0.0521(13) 0.0223(10) -0.0009(10) 0.0115(10)
N1 0.0274(10) 0.0362(12) 0.0298(11) 0.0138(10) 0.0051(8) 0.0060(8)
N2 0.0307(11) 0.0462(15) 0.0343(13) 0.0105(12) 0.0006(9) -0.0085(10)
N3 0.0663(14) 0.0565(11) 0.0521(13) 0.0223(10) -0.0009(10) 0.0115(10)
N4 0.0663(14) 0.0565(11) 0.0521(13) 0.0223(10) -0.0009(10) 0.0115(10)
C1 0.0214(9) 0.0279(11) 0.0286(12) 0.0083(10) 0.0021(8) 0.0001(8)
C2 0.0215(9) 0.0281(11) 0.0303(12) 0.0120(10) 0.0015(8) 0.0005(8)
C3 0.0222(9) 0.0238(11) 0.0319(12) 0.0123(10) -0.0011(8) 0.0012(8)
C4 0.0281(11) 0.0232(11) 0.0320(13) 0.0065(10) -0.0017(9) 0.0050(9)
C5 0.0252(10) 0.0283(12) 0.0306(13) 0.0051(10) -0.0007(9) 0.0038(9)
C6 0.0233(10) 0.0288(12) 0.0297(12) 0.0053(10) 0.0009(9) 0.0026(9)
C7 0.0301(12) 0.0356(14) 0.0425(16) 0.0017(13) -0.0011(11) 0.0142(11)
C8 0.0237(11) 0.0421(15) 0.0317(13) 0.0008(12) 0.0011(9) 0.0146(10)
C9 0.0251(11) 0.0470(17) 0.0342(14) -0.0032(13) -0.0043(10) 0.0146(11)
C10 0.0310(12) 0.0544(19) 0.0261(13) 0.0007(13) -0.0012(10) 0.0191(13)
C11 0.0248(11) 0.0580(19) 0.0267(13) 0.0074(13) 0.0027(9) 0.0142(12)
C12 0.0182(10) 0.0551(18) 0.0262(12) 0.0048(12) 0.0019(8) 0.0093(10)
C13 0.0198(10) 0.0470(16) 0.0262(12) 0.0014(11) -0.0006(8) 0.0111(10)
C14 0.0182(10) 0.063(2) 0.0268(13) 0.0062(13) 0.0015(9) 0.0010(11)
C15 0.0199(10) 0.0511(17) 0.0276(13) 0.0121(12) -0.0017(9) -0.0074(10)
C16 0.0327(13) 0.066(2) 0.0271(14) 0.0174(14) -0.0032(10) -0.0204(14)
C17 0.0463(17) 0.0469(18) 0.0400(17) 0.0235(15) -0.0116(13) -0.0189(14)
C18 0.0419(15) 0.0374(15) 0.0405(17) 0.0171(13) -0.0118(12) -0.0100(12)
C19 0.0297(12) 0.0326(13) 0.0334(14) 0.0125(11) -0.0062(10) -0.0063(10)
C20 0.0248(10) 0.0373(14) 0.0258(12) 0.0117(11) -0.0025(9) -0.0046(9)
C21 0.0385(14) 0.0269(12) 0.0354(15) 0.0076(11) -0.0019(11) 0.0010(10)
C22 0.0320(12) 0.0281(12) 0.0299(13) 0.0036(10) 0.0019(10) 0.0067(9)
C23 0.0373(13) 0.0340(14) 0.0384(15) 0.0091(12) 0.0013(11) 0.0124(11)
C24 0.0320(13) 0.0387(15) 0.0415(16) 0.0070(13) 0.0003(11) 0.0154(11)
C25 0.0229(10) 0.0362(14) 0.0347(14) 0.0019(11) 0.0021(9) 0.0073(10)
C26 0.0249(10) 0.0308(12) 0.0264(12) 0.0025(10) 0.0051(9) 0.0047(9)
C27 0.0241(10) 0.0299(12) 0.0242(11) 0.0022(10) 0.0024(8) 0.0052(9)
C28 0.0239(10) 0.0353(13) 0.0303(13) 0.0076(11) 0.0065(9) 0.0008(9)
C29 0.0265(10) 0.0265(11) 0.0344(13) 0.0163(11) -0.0038(9) -0.0016(8)
C30 0.072(3) 0.067(3) 0.041(2) 0.031(2) -0.0252(18) -0.043(2)
C31 0.0300(13) 0.063(2) 0.0358(15) 0.0109(15) 0.0014(11) 0.0206(14)
C32 0.078(3) 0.089(3) 0.043(2) 0.023(2) 0.0042(19) 0.050(3)
C33 0.061(3) 0.104(4) 0.053(3) 0.027(3) 0.000(2) 0.023(3)
C34 0.076(3) 0.115(5) 0.085(4) 0.038(4) 0.036(3) 0.048(4)
C35 0.0354(13) 0.0394(15) 0.0225(12) 0.0028(11) 0.0049(10) 0.0024(11)
C36 0.0390(14) 0.0451(17) 0.0251(13) 0.0080(12) -0.0005(10) 0.0052(12)
C37 0.0394(15) 0.062(2) 0.0284(15) 0.0070(15) -0.0048(12) -0.0027(14)
C38 0.044(2) 0.142(5) 0.039(2) 0.018(3) -0.0142(16) 0.007(3)
C39 0.0405(14) 0.0334(14) 0.0363(15) 0.0151(12) 0.0118(11) 0.0074(11)
C40 0.074(2) 0.0329(15) 0.0374(17) 0.0152(13) 0.0209(16) 0.0182(15)
C41 0.091(3) 0.0385(17) 0.0285(15) 0.0123(13) 0.0102(16) 0.0334(18)
C42 0.0589(19) 0.0396(16) 0.0264(13) 0.0029(12) -0.0024(12) 0.0265(15)
C43 0.0335(12) 0.0389(14) 0.0234(12) 0.0061(11) 0.0003(9) 0.0125(11)
C44 0.078(3) 0.062(2) 0.0351(18) -0.0114(17) -0.0222(18) 0.046(2)
C45 0.049(2) 0.067(3) 0.046(2) -0.0150(19) -0.0213(17) 0.0250(19)
C46 0.0315(14) 0.056(2) 0.0451(19) -0.0150(17) -0.0096(13) 0.0085(14)
C47 0.0283(12) 0.0444(16) 0.0298(14) -0.0001(12) -0.0026(10) 0.0032(11)
C48 0.0287(15) 0.072(3) 0.064(3) -0.013(2) -0.0054(16) -0.0070(16)
C49 0.0357(18) 0.079(3) 0.073(3) 0.000(3) 0.0120(19) -0.0252(19)
C50 0.0464(19) 0.063(2) 0.051(2) 0.0162(19) 0.0096(16) -0.0190(17)
C51 0.0663(14) 0.0565(11) 0.0521(13) 0.0223(10) -0.0009(10) 0.0115(10)
C52 0.0663(14) 0.0565(11) 0.0521(13) 0.0223(10) -0.0009(10) 0.0115(10)
C53 0.0663(14) 0.0565(11) 0.0521(13) 0.0223(10) -0.0009(10) 0.0115(10)
C54 0.0663(14) 0.0565(11) 0.0521(13) 0.0223(10) -0.0009(10) 0.0115(10)
C55 0.0663(14) 0.0565(11) 0.0521(13) 0.0223(10) -0.0009(10) 0.0115(10)
C56 0.0663(14) 0.0565(11) 0.0521(13) 0.0223(10) -0.0009(10) 0.0115(10)
O12 0.0663(14) 0.0565(11) 0.0521(13) 0.0223(10) -0.0009(10) 0.0115(10)

loop_
_atom_type_symbol
_atom_type_description
_atom_type_scat_dispersion_real
_atom_type_scat_dispersion_imag
_atom_type_scat_source
C C 0.0033 0.0016 'International Tables Vol C Tables 4.2.6.8 and 6.1.1.4'
H H 0.0000 0.0000 'International Tables Vol C Tables 4.2.6.8 and 6.1.1.4'
N N 0.0061 0.0033 'International Tables Vol C Tables 4.2.6.8 and 6.1.1.4'
O O 0.0106 0.0060 'International Tables Vol C Tables 4.2.6.8 and 6.1.1.4'
Cd Cd -0.8075 1.2024 'International Tables Vol C Tables 4.2.6.8 and 6.1.1.4'

loop_
_geom_angle_atom_site_label_1
_geom_angle_atom_site_label_2
_geom_angle_atom_site_label_3
_geom_angle
_geom_angle_site_symmetry_1
_geom_angle_site_symmetry_3
O9 Cd1 O8 124.4(2) . 1_445
O9 Cd1 O5 147.5(2) . .
O8 Cd1 O5 85.30(11) 1_445 .
O9 Cd1 N1 72.35(17) . .
O8 Cd1 N1 142.99(14) 1_445 .
O5 Cd1 N1 92.00(9) . .
O9 Cd1 O10 13.58(19) . .
O8 Cd1 O10 119.3(2) 1_445 .
O5 Cd1 O10 142.95(19) . .
N1 Cd1 O10 83.57(17) . .
O9 Cd1 N2 82.29(19) . .
O8 Cd1 N2 79.88(12) 1_445 .
O5 Cd1 N2 119.45(9) . .
N1 Cd1 N2 69.43(9) . .
O10 Cd1 N2 93.39(18) . .
O9 Cd1 O6 95.85(19) . .
O8 Cd1 O6 116.08(11) 1_445 .
O5 Cd1 O6 55.30(8) . .
N1 Cd1 O6 91.62(8) . .
O10 Cd1 O6 87.97(19) . .
N2 Cd1 O6 160.68(9) . .
O9 Cd1 O7 84.75(19) . 1_445
O8 Cd1 O7 53.93(16) 1_445 1_445
O5 Cd1 O7 107.05(10) . 1_445
N1 Cd1 O7 157.04(11) . 1_445
O10 Cd1 O7 73.51(19) . 1_445
N2 Cd1 O7 109.88(12) . 1_445
O6 Cd1 O7 89.00(11) . 1_445
O9 Cd1 C29 122.9(2) . .
O8 Cd1 C29 100.00(10) 1_445 .
O5 Cd1 C29 27.73(8) . .
N1 Cd1 C29 94.06(8) . .
O10 Cd1 C29 115.67(19) . .
N2 Cd1 C29 145.22(10) . .
O6 Cd1 C29 27.71(8) . .
O7 Cd1 C29 97.05(11) 1_445 .
O9 Cd1 C30 105.7(2) . 1_445
O8 Cd1 C30 27.05(17) 1_445 1_445
O5 Cd1 C30 96.38(10) . 1_445
N1 Cd1 C30 165.16(13) . 1_445
O10 Cd1 C30 96.8(2) . 1_445
N2 Cd1 C30 95.75(14) . 1_445
O6 Cd1 C30 103.23(12) . 1_445
O7 Cd1 C30 26.89(17) 1_445 1_445
C29 Cd1 C30 99.06(9) . 1_445
C6 O1 H1 109.5 . .
C13 O2 C31 114.7(2) . .
C20 O3 H3 109.5 . .
C27 O4 C35 113.0(2) . .
C29 O5 Cd1 91.11(17) . .
C29 O6 Cd1 90.26(16) . .
C30 O7 Cd1 91.0(4) . 1_665
C30 O8 Cd1 93.0(3) . 1_665
C51 O9 Cd1 128.3(6) . .
C39 N1 C43 118.8(3) . .
C39 N1 Cd1 124.0(2) . .
C43 N1 Cd1 116.40(19) . .
C50 N2 C47 118.6(3) . .
C50 N2 Cd1 125.1(3) . .
C47 N2 Cd1 115.7(2) . .
C51 N3 C52 120.6(8) . .
C51 N3 C53 120.4(7) . .
C52 N3 C53 119.0(8) . .
C54 N4 C56 127.8(8) . .
C54 N4 C55 113.3(7) . .
C56 N4 C55 118.3(8) . .
C2 C1 C6 119.0(3) . .
C2 C1 C28 121.2(2) . .
C6 C1 C28 119.7(2) . .
C3 C2 C1 121.0(2) . .
C3 C2 H2 119.5 . .
C1 C2 H2 119.5 . .
C2 C3 C4 119.4(2) . .
C2 C3 C29 120.1(2) . .
C4 C3 C29 120.5(2) . .
C3 C4 C5 121.3(3) . .
C3 C4 H4 119.3 . .
C5 C4 H4 119.3 . .
C4 C5 C6 118.0(2) . .
C4 C5 C7 120.3(3) . .
C6 C5 C7 121.7(2) . .
O1 C6 C1 115.8(2) . .
O1 C6 C5 122.9(2) . .
C1 C6 C5 121.2(2) . .
C8 C7 C5 113.1(3) . .
C8 C7 H7A 109.0 . .
C5 C7 H7A 109.0 . .
C8 C7 H7B 109.0 . .
C5 C7 H7B 109.0 . .
H7A C7 H7B 107.8 . .
C9 C8 C13 117.5(3) . .
C9 C8 C7 120.4(3) . .
C13 C8 C7 122.1(3) . .
C10 C9 C8 121.0(3) . .
C10 C9 H9 119.5 . .
C8 C9 H9 119.5 . .
C9 C10 C11 120.2(3) . .
C9 C10 H10 119.9 . .
C11 C10 H10 119.9 . .
C10 C11 C12 120.6(3) . .
C10 C11 H11 119.7 . .
C12 C11 H11 119.7 . .
C13 C12 C11 117.8(3) . .
C13 C12 C14 122.9(3) . .
C11 C12 C14 119.2(3) . .
C12 C13 O2 120.0(3) . .
C12 C13 C8 122.7(3) . .
O2 C13 C8 117.3(3) . .
C15 C14 C12 111.4(2) . .
C15 C14 H14A 109.3 . .
C12 C14 H14A 109.3 . .
C15 C14 H14B 109.3 . .
C12 C14 H14B 109.3 . .
H14A C14 H14B 108.0 . .
C20 C15 C16 117.6(3) . .
C20 C15 C14 120.2(3) . .
C16 C15 C14 122.2(3) . .
C17 C16 C15 121.7(3) . .
C17 C16 H16 119.2 . .
C15 C16 H16 119.2 . .
C18 C17 C16 118.4(3) . .
C18 C17 C30 120.8(4) . .
C16 C17 C30 120.8(4) . .
C17 C18 C19 122.6(4) . .
C17 C18 H18 118.7 . .
C19 C18 H18 118.7 . .
C20 C19 C18 118.2(3) . .
C20 C19 C21 121.9(3) . .
C18 C19 C21 119.9(3) . .
O3 C20 C19 123.1(3) . .
O3 C20 C15 115.4(3) . .
C19 C20 C15 121.5(3) . .
C19 C21 C22 112.6(2) . .
C19 C21 H21A 109.1 . .
C22 C21 H21A 109.1 . .
C19 C21 H21B 109.1 . .
C22 C21 H21B 109.1 . .
H21A C21 H21B 107.8 . .
C27 C22 C23 118.6(3) . .
C27 C22 C21 121.9(3) . .
C23 C22 C21 119.5(3) . .
C24 C23 C22 120.2(3) . .
C24 C23 H23 119.9 . .
C22 C23 H23 119.9 . .
C25 C24 C23 120.0(3) . .
C25 C24 H24 120.0 . .
C23 C24 H24 120.0 . .
C24 C25 C26 121.7(3) . .
C24 C25 H25 119.1 . .
C26 C25 H25 119.1 . .
C27 C26 C25 117.0(3) . .
C27 C26 C28 122.9(3) . .
C25 C26 C28 120.0(2) . .
O4 C27 C22 118.1(2) . .
O4 C27 C26 119.5(3) . .
C22 C27 C26 122.3(3) . .
C26 C28 C1 110.0(2) . .
C26 C28 H28A 109.7 . .
C1 C28 H28A 109.7 . .
C26 C28 H28B 109.7 . .
C1 C28 H28B 109.7 . .
H28A C28 H28B 108.2 . .
O6 C29 O5 122.7(2) . .
O6 C29 C3 119.1(2) . .
O5 C29 C3 118.2(3) . .
O6 C29 Cd1 62.03(14) . .
O5 C29 Cd1 61.16(14) . .
C3 C29 Cd1 171.44(18) . .
O7 C30 O8 122.1(4) . .
O7 C30 C17 119.2(6) . .
O8 C30 C17 118.7(5) . .
O7 C30 Cd1 62.1(3) . 1_665
O8 C30 Cd1 60.0(2) . 1_665
C17 C30 Cd1 178.5(4) . 1_665
O2 C31 C32 107.0(3) . .
O2 C31 H31A 110.3 . .
C32 C31 H31A 110.3 . .
O2 C31 H31B 110.3 . .
C32 C31 H31B 110.3 . .
H31A C31 H31B 108.6 . .
C33 C32 C31 118.7(4) . .
C33 C32 H32A 107.6 . .
C31 C32 H32A 107.6 . .
C33 C32 H32B 107.6 . .
C31 C32 H32B 107.6 . .
H32A C32 H32B 107.1 . .
C34 C33 C32 110.2(5) . .
C34 C33 H33A 109.6 . .
C32 C33 H33A 109.6 . .
C34 C33 H33B 109.6 . .
C32 C33 H33B 109.6 . .
H33A C33 H33B 108.1 . .
C33 C34 H34A 109.5 . .
C33 C34 H34B 109.5 . .
H34A C34 H34B 109.5 . .
C33 C34 H34C 109.5 . .
H34A C34 H34C 109.5 . .
H34B C34 H34C 109.5 . .
O4 C35 C36 109.2(2) . .
O4 C35 H35A 109.8 . .
C36 C35 H35A 109.8 . .
O4 C35 H35B 109.8 . .
C36 C35 H35B 109.8 . .
H35A C35 H35B 108.3 . .
C35 C36 C37 113.9(3) . .
C35 C36 H36A 108.8 . .
C37 C36 H36A 108.8 . .
C35 C36 H36B 108.8 . .
C37 C36 H36B 108.8 . .
H36A C36 H36B 107.7 . .
C36 C37 C38 113.0(4) . .
C36 C37 H37A 109.0 . .
C38 C37 H37A 109.0 . .
C36 C37 H37B 109.0 . .
C38 C37 H37B 109.0 . .
H37A C37 H37B 107.8 . .
C37 C38 H38A 109.5 . .
C37 C38 H38B 109.5 . .
H38A C38 H38B 109.5 . .
C37 C38 H38C 109.5 . .
H38A C38 H38C 109.5 . .
H38B C38 H38C 109.5 . .
N1 C39 C40 122.6(3) . .
N1 C39 H39 118.7 . .
C40 C39 H39 118.7 . .
C41 C40 C39 119.2(3) . .
C41 C40 H40 120.4 . .
C39 C40 H40 120.4 . .
C40 C41 C42 119.9(3) . .
C40 C41 H41 120.1 . .
C42 C41 H41 120.1 . .
C43 C42 C41 117.6(3) . .
C43 C42 C44 118.5(4) . .
C41 C42 C44 123.9(4) . .
N1 C43 C42 122.0(3) . .
N1 C43 C47 117.8(3) . .
C42 C43 C47 120.2(3) . .
C45 C44 C42 121.6(4) . .
C45 C44 H44 119.2 . .
C42 C44 H44 119.2 . .
C44 C45 C46 121.2(3) . .
C44 C45 H45 119.4 . .
C46 C45 H45 119.4 . .
C48 C46 C47 117.1(4) . .
C48 C46 C45 123.5(4) . .
C47 C46 C45 119.4(4) . .
N2 C47 C46 122.7(3) . .
N2 C47 C43 118.4(2) . .
C46 C47 C43 118.8(3) . .
C49 C48 C46 120.0(4) . .
C49 C48 H48 120.0 . .
C46 C48 H48 120.0 . .
C48 C49 C50 120.0(4) . .
C48 C49 H49 120.0 . .
C50 C49 H49 120.0 . .
N2 C50 C49 121.5(5) . .
N2 C50 H50 119.2 . .
C49 C50 H50 119.2 . .
O9 C51 N3 121.4(8) . .
O9 C51 H51 119.3 . .
N3 C51 H51 119.3 . .
N3 C52 H52A 109.5 . .
N3 C52 H52B 109.5 . .
H52A C52 H52B 109.5 . .
N3 C52 H52C 109.5 . .
H52A C52 H52C 109.5 . .
H52B C52 H52C 109.5 . .
N3 C53 H53A 109.5 . .
N3 C53 H53B 109.5 . .
H53A C53 H53B 109.5 . .
N3 C53 H53C 109.5 . .
H53A C53 H53C 109.5 . .
H53B C53 H53C 109.5 . .
O11 C54 N4 122.9(9) . .
O11 C54 H54 118.5 . .
N4 C54 H54 118.5 . .
N4 C55 H55A 109.5 . .
N4 C55 H55B 109.5 . .
H55A C55 H55B 109.5 . .
N4 C55 H55C 109.5 . .
H55A C55 H55C 109.5 . .
H55B C55 H55C 109.5 . .
N4 C56 H56A 109.5 . .
N4 C56 H56B 109.5 . .
H56A C56 H56B 109.5 . .
N4 C56 H56C 109.5 . .
H56A C56 H56C 109.5 . .
H56B C56 H56C 109.5 . .

loop_
_geom_bond_atom_site_label_1
_geom_bond_atom_site_label_2
_geom_bond_distance
_geom_bond_site_symmetry_2
Cd1 O9 2.301(7) .
Cd1 O8 2.363(3) 1_445
Cd1 O5 2.365(2) .
Cd1 N1 2.366(2) .
Cd1 O10 2.377(8) .
Cd1 N2 2.383(3) .
Cd1 O6 2.384(2) .
Cd1 O7 2.410(4) 1_445
Cd1 C29 2.699(2) .
Cd1 C30 2.725(4) 1_445
O1 C6 1.351(3) .
O1 H1 0.8400 .
O2 C13 1.390(3) .
O2 C31 1.442(4) .
O3 C20 1.360(3) .
O3 H3 0.8400 .
O4 C27 1.390(3) .
O4 C35 1.442(3) .
O5 C29 1.256(4) .
O6 C29 1.255(4) .
O7 C30 1.233(7) .
O7 Cd1 2.410(4) 1_665
O8 C30 1.241(8) .
O8 Cd1 2.363(3) 1_665
O9 C51 1.223(10) .
O11 C54 1.177(10) .
N1 C39 1.316(4) .
N1 C43 1.350(3) .
N2 C50 1.326(4) .
N2 C47 1.345(5) .
N3 C51 1.346(10) .
N3 C52 1.407(10) .
N3 C53 1.438(11) .
N4 C54 1.347(10) .
N4 C56 1.366(10) .
N4 C55 1.534(11) .
C1 C2 1.390(3) .
C1 C6 1.395(4) .
C1 C28 1.516(4) .
C2 C3 1.387(4) .
C2 H2 0.9500 .
C3 C4 1.389(4) .
C3 C29 1.503(3) .
C4 C5 1.398(4) .
C4 H4 0.9500 .
C5 C6 1.405(4) .
C5 C7 1.518(4) .
C7 C8 1.512(5) .
C7 H7A 0.9900 .
C7 H7B 0.9900 .
C8 C9 1.393(4) .
C8 C13 1.398(4) .
C9 C10 1.377(5) .
C9 H9 0.9500 .
C10 C11 1.379(5) .
C10 H10 0.9500 .
C11 C12 1.402(4) .
C11 H11 0.9500 .
C12 C13 1.379(5) .
C12 C14 1.516(4) .
C14 C15 1.506(5) .
C14 H14A 0.9900 .
C14 H14B 0.9900 .
C15 C20 1.403(4) .
C15 C16 1.405(5) .
C16 C17 1.394(6) .
C16 H16 0.9500 .
C17 C18 1.364(6) .
C17 C30 1.508(5) .
C18 C19 1.395(4) .
C18 H18 0.9500 .
C19 C20 1.387(5) .
C19 C21 1.500(5) .
C21 C22 1.513(4) .
C21 H21A 0.9900 .
C21 H21B 0.9900 .
C22 C27 1.393(4) .
C22 C23 1.393(4) .
C23 C24 1.386(4) .
C23 H23 0.9500 .
C24 C25 1.379(5) .
C24 H24 0.9500 .
C25 C26 1.397(4) .
C25 H25 0.9500 .
C26 C27 1.395(4) .
C26 C28 1.513(4) .
C28 H28A 0.9900 .
C28 H28B 0.9900 .
C30 Cd1 2.726(4) 1_665
C31 C32 1.498(5) .
C31 H31A 0.9900 .
C31 H31B 0.9900 .
C32 C33 1.479(8) .
C32 H32A 0.9900 .
C32 H32B 0.9900 .
C33 C34 1.424(9) .
C33 H33A 0.9900 .
C33 H33B 0.9900 .
C34 H34A 0.9800 .
C34 H34B 0.9800 .
C34 H34C 0.9800 .
C35 C36 1.496(4) .
C35 H35A 0.9900 .
C35 H35B 0.9900 .
C36 C37 1.504(5) .
C36 H36A 0.9900 .
C36 H36B 0.9900 .
C37 C38 1.517(5) .
C37 H37A 0.9900 .
C37 H37B 0.9900 .
C38 H38A 0.9800 .
C38 H38B 0.9800 .
C38 H38C 0.9800 .
C39 C40 1.401(5) .
C39 H39 0.9500 .
C40 C41 1.335(6) .
C40 H40 0.9500 .
C41 C42 1.411(6) .
C41 H41 0.9500 .
C42 C43 1.391(4) .
C42 C44 1.449(5) .
C43 C47 1.435(5) .
C44 C45 1.314(8) .
C44 H44 0.9500 .
C45 C46 1.429(7) .
C45 H45 0.9500 .
C46 C48 1.396(7) .
C46 C47 1.409(4) .
C48 C49 1.340(8) .
C48 H48 0.9500 .
C49 C50 1.411(7) .
C49 H49 0.9500 .
C50 H50 0.9500 .
C51 H51 0.9500 .
C52 H52A 0.9800 .
C52 H52B 0.9800 .
C52 H52C 0.9800 .
C53 H53A 0.9800 .
C53 H53B 0.9800 .
C53 H53C 0.9800 .
C54 H54 0.9500 .
C55 H55A 0.9800 .
C55 H55B 0.9800 .
C55 H55C 0.9800 .
C56 H56A 0.9800 .
C56 H56B 0.9800 .
C56 H56C 0.9800 .

loop_
_platon_squeeze_void_nr
_platon_squeeze_void_average_x
_platon_squeeze_void_average_y
_platon_squeeze_void_average_z
_platon_squeeze_void_volume
_platon_squeeze_void_count_electrons
_platon_squeeze_void_content
1 -0.009 0.000 0.000 393 60 ' '
